data_4020445
loop_
_publ_author_name
'Thomas D. Avery'
'Daniela Caiazza'
'Julie A. Culbert'
'Dennis K. Taylor'
'Edward R. T. Tiekink'

_publ_section_title
;
 1,2-Dioxines Containing Tethered Hydroxyl Functionality
 as Convenient Precursors for Pyran Syntheses
;
_journal_name_full 'Journal of Organic Chemistry'
_journal_page_first 8344
_journal_page_last 8351
_journal_paper_doi 10.1021/jo050806n
_journal_volume 70
_journal_year 2005
_chemical_formula_moiety 'C19 H20 O4'
_chemical_formula_sum 'C19 H20 O4'
_chemical_formula_weight 312.35
_space_group_IT_number 14
_symmetry_cell_setting monoclinic
_symmetry_space_group_name_Hall '-P 2ybc'
_symmetry_space_group_name_H-M 'P 1 21/c 1'
_cell_angle_alpha 90
_cell_angle_beta 98.301(2)
_cell_angle_gamma 90
_cell_formula_units_Z 4
_cell_length_a 5.5546(5)
_cell_length_b 39.599(3)
_cell_length_c 7.3808(6)
_cell_measurement_temperature 223(2)
_cell_volume 1606.4(2)
_diffrn_ambient_temperature 223(2)
_exptl_crystal_density_diffrn 1.291
_cod_original_sg_symbol_H-M 'P 21/c'
_cod_database_code 4020445

loop_
_symmetry_equiv_pos_as_xyz
'x, y, z'
'-x, y+1/2, -z+1/2'
'-x, -y, -z'
'x, -y-1/2, z-1/2'

loop_
_atom_site_label
_atom_site_type_symbol
_atom_site_fract_x
_atom_site_fract_y
_atom_site_fract_z
_atom_site_U_iso_or_equiv
_atom_site_adp_type
_atom_site_occupancy
_atom_site_symmetry_multiplicity
_atom_site_calc_flag
_atom_site_refinement_flags
_atom_site_disorder_assembly
_atom_site_disorder_group
O1 O -0.4441(2) -0.23332(3) 0.1136(2) 0.0579(4) Uani 1 1 d . . .
O4 O -0.3820(2) -0.10880(3) 0.09893(17) 0.0419(3) Uani 1 1 d . . .
O7 O 0.3038(2) -0.03641(3) 0.34881(17) 0.0391(3) Uani 1 1 d . . .
O11 O -0.2232(3) -0.27949(4) 0.1762(3) 0.0757(6) Uani 1 1 d . . .
C1 C -0.2279(4) -0.21295(4) 0.1570(3) 0.0453(5) Uani 1 1 d . . .
H1A H -0.1093 -0.2186 0.0755 0.054 Uiso 1 1 calc R . .
H1B H -0.1529 -0.2169 0.2837 0.054 Uiso 1 1 calc R . .
C2 C -0.3062(3) -0.17677(4) 0.1314(3) 0.0432(5) Uani 1 1 d . . .
H2A H -0.4371 -0.1723 0.2040 0.052 Uiso 1 1 calc R . .
H2B H -0.3706 -0.1729 0.0023 0.052 Uiso 1 1 calc R . .
C3 C -0.0978(3) -0.15251(4) 0.1886(2) 0.0311(4) Uani 1 1 d . . .
H3A H -0.0309 -0.1567 0.3169 0.037 Uiso 1 1 calc R . .
H3B H 0.0315 -0.1567 0.1141 0.037 Uiso 1 1 calc R . .
C4 C -0.1771(3) -0.11594(4) 0.1672(2) 0.0265(3) Uani 1 1 d . . .
C5 C 0.0087(3) -0.08984(3) 0.23596(19) 0.0241(3) Uani 1 1 d . . .
H5A H 0.1510 -0.0926 0.1729 0.029 Uiso 1 1 calc R . .
H5B H 0.0614 -0.0935 0.3670 0.029 Uiso 1 1 calc R . .
C6 C -0.0863(3) -0.05401(3) 0.20696(19) 0.0227(3) Uani 1 1 d . . .
H6A H -0.1361 -0.0501 0.0757 0.027 Uiso 1 1 calc R . .
H6B H -0.2303 -0.0513 0.2683 0.027 Uiso 1 1 calc R . .
C7 C 0.1006(3) -0.02807(3) 0.27964(19) 0.0238(3) Uani 1 1 d . . .
C11 C -0.4143(4) -0.26675(5) 0.1312(3) 0.0514(5) Uani 1 1 d . . .
C12 C -0.6499(5) -0.28467(6) 0.0843(5) 0.0840(10) Uani 1 1 d . . .
H12A H -0.7100 -0.2815 -0.0446 0.126 Uiso 1 1 calc R . .
H12B H -0.7668 -0.2757 0.1573 0.126 Uiso 1 1 calc R . .
H12C H -0.6266 -0.3086 0.1095 0.126 Uiso 1 1 calc R . .
C71 C 0.0337(2) 0.00857(3) 0.26405(18) 0.0211(3) Uani 1 1 d . . .
C72 C -0.1972(3) 0.01961(4) 0.17615(19) 0.0240(3) Uani 1 1 d . . .
H72 H -0.3149 0.0037 0.1283 0.029 Uiso 1 1 calc R . .
C73 C -0.2490(3) 0.05328(4) 0.16091(19) 0.0245(3) Uani 1 1 d . . .
H73 H -0.4017 0.0603 0.1011 0.029 Uiso 1 1 calc R . .
C74 C -0.0760(3) 0.07783(3) 0.23381(18) 0.0219(3) Uani 1 1 d . . .
C75 C -0.1244(3) 0.11300(4) 0.2194(2) 0.0273(3) Uani 1 1 d . . .
H75 H -0.2757 0.1207 0.1601 0.033 Uiso 1 1 calc R . .
C76 C 0.0485(3) 0.13579(4) 0.2914(2) 0.0306(4) Uani 1 1 d . . .
H76 H 0.0155 0.1590 0.2803 0.037 Uiso 1 1 calc R . .
C77 C 0.2751(3) 0.12480(4) 0.3820(2) 0.0304(4) Uani 1 1 d . . .
H77 H 0.3918 0.1408 0.4312 0.036 Uiso 1 1 calc R . .
C78 C 0.3271(3) 0.09114(4) 0.3993(2) 0.0263(3) Uani 1 1 d . . .
H78 H 0.4785 0.0841 0.4612 0.032 Uiso 1 1 calc R . .
C79 C 0.1535(3) 0.06683(3) 0.32426(18) 0.0216(3) Uani 1 1 d . . .
C80 C 0.2031(3) 0.03189(3) 0.33656(18) 0.0216(3) Uani 1 1 d . . .
H80 H 0.3551 0.0245 0.3956 0.026 Uiso 1 1 calc R . .

loop_
_atom_site_aniso_label
_atom_site_aniso_U_11
_atom_site_aniso_U_22
_atom_site_aniso_U_33
_atom_site_aniso_U_23
_atom_site_aniso_U_13
_atom_site_aniso_U_12
O1 0.0385(8) 0.0241(6) 0.1080(13) -0.0011(7) 0.0001(8) -0.0043(6)
O4 0.0362(7) 0.0275(6) 0.0558(8) -0.0010(5) -0.0141(6) -0.0002(5)
O7 0.0291(6) 0.0254(5) 0.0566(8) -0.0023(5) -0.0142(5) 0.0033(5)
O11 0.0471(9) 0.0329(8) 0.1481(17) 0.0154(9) 0.0177(10) 0.0059(7)
C1 0.0401(10) 0.0230(8) 0.0707(13) 0.0022(8) 0.0012(9) -0.0035(7)
C2 0.0398(10) 0.0225(8) 0.0638(13) -0.0009(7) -0.0050(9) -0.0022(7)
C3 0.0354(9) 0.0205(7) 0.0358(8) 0.0004(6) 0.0002(7) 0.0009(6)
C4 0.0307(8) 0.0222(7) 0.0257(7) 0.0008(5) 0.0009(6) 0.0003(6)
C5 0.0261(7) 0.0203(6) 0.0251(7) 0.0005(5) 0.0006(5) -0.0002(6)
C6 0.0237(7) 0.0192(6) 0.0242(7) 0.0004(5) 0.0006(5) 0.0001(5)
C7 0.0247(7) 0.0220(7) 0.0236(7) -0.0001(5) 0.0000(6) 0.0004(5)
C11 0.0441(11) 0.0254(8) 0.0875(16) -0.0006(9) 0.0189(11) -0.0016(8)
C12 0.0534(15) 0.0355(11) 0.165(3) -0.0129(14) 0.0214(17) -0.0145(11)
C71 0.0214(7) 0.0206(6) 0.0209(6) 0.0007(5) 0.0018(5) -0.0002(5)
C72 0.0214(7) 0.0233(7) 0.0261(7) -0.0018(5) -0.0005(5) -0.0014(5)
C73 0.0196(6) 0.0263(7) 0.0267(7) 0.0004(5) 0.0000(5) 0.0013(5)
C74 0.0229(7) 0.0217(6) 0.0214(6) -0.0002(5) 0.0039(5) 0.0008(5)
C75 0.0296(8) 0.0236(7) 0.0286(7) 0.0022(5) 0.0035(6) 0.0040(6)
C76 0.0381(9) 0.0199(7) 0.0349(8) -0.0001(6) 0.0092(7) 0.0006(6)
C77 0.0319(8) 0.0227(7) 0.0368(9) -0.0046(6) 0.0060(7) -0.0070(6)
C78 0.0231(7) 0.0265(7) 0.0292(7) -0.0015(6) 0.0034(6) -0.0029(6)
C79 0.0216(7) 0.0220(6) 0.0215(7) -0.0005(5) 0.0040(5) -0.0011(5)
C80 0.0193(6) 0.0232(7) 0.0216(7) 0.0012(5) 0.0007(5) 0.0013(5)

loop_
_geom_bond_atom_site_label_1
_geom_bond_atom_site_label_2
_geom_bond_distance
_geom_bond_site_symmetry_2
_geom_bond_publ_flag
O1 C11 1.338(2) . ?
O1 C1 1.444(2) . ?
O4 C4 1.2099(19) . ?
O7 C7 1.2150(17) . ?
O11 C11 1.179(2) . ?
C1 C2 1.501(2) . ?
C1 H1A 0.9800 . ?
C1 H1B 0.9800 . ?
C2 C3 1.517(2) . ?
C2 H2A 0.9800 . ?
C2 H2B 0.9800 . ?
C3 C4 1.515(2) . ?
C3 H3A 0.9800 . ?
C3 H3B 0.9800 . ?
C4 C5 1.496(2) . ?
C5 C6 1.5185(19) . ?
C5 H5A 0.9800 . ?
C5 H5B 0.9800 . ?
C6 C7 1.5033(19) . ?
C6 H6A 0.9800 . ?
C6 H6B 0.9800 . ?
C7 C71 1.4984(19) . ?
C11 C12 1.485(3) . ?
C12 H12A 0.9700 . ?
C12 H12B 0.9700 . ?
C12 H12C 0.9700 . ?
C71 C80 1.3705(19) . ?
C71 C72 1.4203(19) . ?
C72 C73 1.3653(19) . ?
C72 H72 0.9400 . ?
C73 C74 1.417(2) . ?
C73 H73 0.9400 . ?
C74 C75 1.4196(19) . ?
C74 C79 1.4197(19) . ?
C75 C76 1.368(2) . ?
C75 H75 0.9400 . ?
C76 C77 1.406(2) . ?
C76 H76 0.9400 . ?
C77 C78 1.366(2) . ?
C77 H77 0.9400 . ?
C78 C79 1.417(2) . ?
C78 H78 0.9400 . ?
C79 C80 1.4109(19) . ?
C80 H80 0.9400 . ?

loop_
_cod_related_entry_id
_cod_related_entry_database
_cod_related_entry_code
1 ChemSpider 9862922
